data_1549846
loop_
_publ_author_name
'Shao, Dong'
'Shi, Le'
'Yin, Lei'
'Wang, Bao-Lin'
'Wang, Zhen-Xing'
'Zhang, Yi-Quan'
'Wang, Xin-Yi'

_publ_section_title
;
 Reversible on-off switching of both spin crossover and single-molecule
 magnet behaviours <i>via</i> a crystal-to-crystal transformation.
;
_journal_issue 41
_journal_name_full 'Chemical science'
_journal_page_first 7986
_journal_page_last 7991
_journal_paper_doi 10.1039/c8sc02774a
_journal_volume 9
_journal_year 2018
_chemical_formula_sum 'C69 H59 Br2 Co N9 O9 S2'
_chemical_formula_weight 1441.12
_space_group_crystal_system triclinic
_space_group_IT_number 1
_space_group_name_Hall 'P 1'
_space_group_name_H-M_alt 'P 1'
_symmetry_space_group_name_Hall 'P 1'
_symmetry_space_group_name_H-M 'P 1'
_atom_sites_solution_hydrogens mixed
_audit_creation_method SHELXL-2014/7
_audit_update_record
;
2018-06-22 deposited with the CCDC.
2018-08-27 downloaded from the CCDC.
;
_cell_angle_alpha 65.422(2)
_cell_angle_beta 87.897(2)
_cell_angle_gamma 71.560(2)
_cell_formula_units_Z 1
_cell_length_a 8.8606(7)
_cell_length_b 13.9125(10)
_cell_length_c 14.9455(11)
_cell_measurement_reflns_used 6893
_cell_measurement_temperature 150(2)
_cell_measurement_theta_max 25.79
_cell_measurement_theta_min 2.44
_cell_volume 1579.8(2)
_computing_cell_refinement 'Bruker SAINT'
_computing_data_collection 'Bruker APEX2'
_computing_data_reduction 'Bruker SAINT'
_computing_molecular_graphics 'Bruker SHELXTL'
_computing_publication_material 'Bruker SHELXTL'
_computing_structure_refinement 'SHELXL-2014/7 (Sheldrick, 2014)'
_computing_structure_solution 'SHELXS-97 (Sheldrick 2008)'
_diffrn_ambient_temperature 150(2)
_diffrn_measured_fraction_theta_full 0.992
_diffrn_measured_fraction_theta_max 0.989
_diffrn_measurement_device_type 'Bruker APEX-II CCD'
_diffrn_measurement_method '\f and \w scans'
_diffrn_radiation_type MoK\a
_diffrn_radiation_wavelength 0.71073
_diffrn_reflns_av_R_equivalents 0.0515
_diffrn_reflns_av_unetI/netI 0.0923
_diffrn_reflns_Laue_measured_fraction_full 0.992
_diffrn_reflns_Laue_measured_fraction_max 0.989
_diffrn_reflns_limit_h_max 9
_diffrn_reflns_limit_h_min -10
_diffrn_reflns_limit_k_max 17
_diffrn_reflns_limit_k_min -16
_diffrn_reflns_limit_l_max 18
_diffrn_reflns_limit_l_min -18
_diffrn_reflns_number 11731
_diffrn_reflns_point_group_measured_fraction_full 0.992
_diffrn_reflns_point_group_measured_fraction_max 0.989
_diffrn_reflns_theta_full 25.242
_diffrn_reflns_theta_max 25.835
_diffrn_reflns_theta_min 2.469
_exptl_absorpt_coefficient_mu 1.669
_exptl_absorpt_correction_T_max 0.825
_exptl_absorpt_correction_T_min 0.617
_exptl_absorpt_correction_type multi-scan
_exptl_absorpt_process_details 'SADABS; Bruker, 2000'
_exptl_crystal_colour Dark-red
_exptl_crystal_density_diffrn 1.515
_exptl_crystal_description BLOCK
_exptl_crystal_F_000 737
_exptl_crystal_size_max 0.320
_exptl_crystal_size_mid 0.150
_exptl_crystal_size_min 0.120
_refine_diff_density_max 0.600
_refine_diff_density_min -0.634
_refine_diff_density_rms 0.084
_refine_ls_abs_structure_details
;
 Refined as an inversion twin.
;
_refine_ls_abs_structure_Flack 0.068(12)
_refine_ls_extinction_method none
_refine_ls_goodness_of_fit_ref 1.001
_refine_ls_hydrogen_treatment mixed
_refine_ls_matrix_type full
_refine_ls_number_parameters 833
_refine_ls_number_reflns 8151
_refine_ls_number_restraints 3
_refine_ls_restrained_S_all 1.001
_refine_ls_R_factor_all 0.0523
_refine_ls_R_factor_gt 0.0457
_refine_ls_shift/su_max 0.000
_refine_ls_shift/su_mean 0.000
_refine_ls_structure_factor_coef Fsqd
_refine_ls_weighting_details 'w=1/[\s^2^(Fo^2^)+(0.0462P)^2^] where P=(Fo^2^+2Fc^2^)/3'
_refine_ls_weighting_scheme calc
_refine_ls_wR_factor_gt 0.1108
_refine_ls_wR_factor_ref 0.1150
_reflns_Friedel_coverage 1.000
_reflns_Friedel_fraction_full 0.992
_reflns_Friedel_fraction_max 0.989
_reflns_number_gt 7254
_reflns_number_total 8151
_reflns_threshold_expression 'I > 2\s(I)'
_cod_data_source_file c8sc02774a2.cif
_cod_data_source_block 1-150K
_cod_depositor_comments
;
The following automatic conversions were performed:

'_exptl_absorpt_correction_type' value 'Multi-scan' changed to
'multi-scan' according to
/home/data/users/saulius/crontab/automatic-downloads/rss-feeds/RSC/lib/dictionaries/cif_core.dic
dictionary named 'cif_core.dic' version 2.4.2 from 2011-04-26.

Automatic conversion script
Id: cif_fix_values 4973 2017-02-22 13:04:09Z antanas 

 Adding full bibliography for 1549842--1549847.cif.
;
_cod_database_code 1549846
_shelx_shelxl_version_number 2014/7
_shelx_space_group_comment
;
The symmetry employed for this shelxl refinement is uniquely defined
by the following loop, which should always be used as a source of
symmetry information in preference to the above space-group names.
They are only intended as comments.
;
_shelx_estimated_absorpt_t_min 0.617
_shelx_estimated_absorpt_t_max 0.825

loop_
_space_group_symop_operation_xyz
'x, y, z'

loop_
_atom_site_label
_atom_site_type_symbol
_atom_site_fract_x
_atom_site_fract_y
_atom_site_fract_z
_atom_site_U_iso_or_equiv
_atom_site_adp_type
_atom_site_occupancy
_atom_site_site_symmetry_order
_atom_site_calc_flag
_atom_site_refinement_flags_posn
_atom_site_refinement_flags_adp
Co1 Co 0.85538(9) 0.87441(5) 0.30857(5) 0.01718(18) Uani 1 1 d . .
Br1 Br 0.74341(9) 0.66980(6) -0.30347(5) 0.0437(2) Uani 1 1 d . .
Br2 Br 0.79777(11) 1.43252(6) 0.66045(6) 0.0539(3) Uani 1 1 d . .
S1 S 1.1941(2) 0.91412(12) -0.19900(11) 0.0241(3) Uani 1 1 d . .
N2 N 0.8688(6) 0.8012(4) 0.2179(3) 0.0156(10) Uani 1 1 d . .
N5 N 0.8283(7) 0.9715(4) 0.3804(4) 0.0200(11) Uani 1 1 d . .
C33 C 0.8071(9) 1.3360(5) 0.5989(5) 0.0308(16) Uani 1 1 d . .
C16 C 0.7585(8) 0.7548(5) 0.2155(4) 0.0204(12) Uani 1 1 d . .
C15 C 0.7429(8) 0.7248(5) 0.1401(4) 0.0202(13) Uani 1 1 d . .
H15 H 0.6634 0.6926 0.1392 0.024 Uiso 1 1 calc R U
C9 C 0.9708(8) 0.8169(4) 0.1479(4) 0.0175(12) Uani 1 1 d . .
N9 N 0.4895(8) 1.0940(5) -0.2038(5) 0.0366(14) Uani 1 1 d . .
H1N9 H 0.4144 1.0603 -0.2183 0.044 Uiso 1 1 d R U
C5 C 0.6646(9) 0.7420(5) -0.0603(5) 0.0272(14) Uani 1 1 d . .
H5 H 0.5749 0.7696 -0.0304 0.033 Uiso 1 1 calc R U
C7 C 0.8426(8) 0.7414(4) 0.0662(4) 0.0198(12) Uani 1 1 d . .
C29 C 0.8234(8) 1.1160(5) 0.4657(4) 0.0201(13) Uani 1 1 d . .
C30 C 0.8196(8) 1.1933(5) 0.5121(4) 0.0207(13) Uani 1 1 d . .
C8 C 0.9598(8) 0.7878(5) 0.0701(4) 0.0206(13) Uani 1 1 d . .
H8 H 1.0309 0.7994 0.0205 0.025 Uiso 1 1 calc R U
C37 C 0.9236(8) 0.9347(5) 0.4642(4) 0.0205(13) Uani 1 1 d . .
C44 C 0.8818(8) 0.9369(5) -0.2433(4) 0.0242(14) Uani 1 1 d . .
H44 H 0.9244 0.8859 -0.2720 0.029 Uiso 1 1 calc R U
O8 O 1.2616(7) 0.8519(4) -0.0959(3) 0.0418(13) Uani 1 1 d . .
N4 N 1.0057(7) 0.7637(4) 0.4459(4) 0.0209(11) Uani 1 1 d . .
C38 C 1.0215(8) 0.8138(5) 0.5041(4) 0.0204(12) Uani 1 1 d . .
C26 C 0.6366(8) 1.1100(5) 0.2435(4) 0.0200(12) Uani 1 1 d . .
N6 N 0.6823(6) 1.0317(4) 0.2084(4) 0.0208(11) Uani 1 1 d . .
C6 C 0.6427(9) 0.7256(6) -0.1435(5) 0.0310(16) Uani 1 1 d . .
H6 H 0.5381 0.7417 -0.1713 0.037 Uiso 1 1 calc R U
C36 C 0.9264(8) 1.0050(5) 0.5073(4) 0.0195(12) Uani 1 1 d . .
H36 H 0.9979 0.9781 0.5648 0.023 Uiso 1 1 calc R U
C50 C 0.4013(9) 1.1883(5) -0.1892(5) 0.0291(14) Uani 1 1 d . .
C27 C 0.7289(8) 1.0799(5) 0.3380(4) 0.0237(13) Uani 1 1 d . .
C23 C 0.4911(9) 1.1580(5) 0.0653(4) 0.0259(14) Uani 1 1 d . .
H23 H 0.4446 1.1733 0.0025 0.031 Uiso 1 1 calc R U
O7 O 1.2446(7) 1.0115(4) -0.2496(4) 0.0377(12) Uani 1 1 d . .
C13 C 1.2658(9) 0.9792(5) 0.1959(5) 0.0287(14) Uani 1 1 d . .
H13 H 1.3279 1.0172 0.2092 0.034 Uiso 1 1 calc R U
C1 C 0.7762(9) 0.6855(5) -0.1855(5) 0.0273(14) Uani 1 1 d . .
C11 C 1.2000(8) 0.8943(5) 0.1000(4) 0.0255(14) Uani 1 1 d . .
H11 H 1.2172 0.8726 0.0470 0.031 Uiso 1 1 calc R U
C39 C 1.1192(8) 0.7568(5) 0.5930(4) 0.0241(14) Uani 1 1 d . .
H39 H 1.1320 0.7949 0.6307 0.029 Uiso 1 1 calc R U
C28 C 0.7230(8) 1.1523(5) 0.3796(4) 0.0194(12) Uani 1 1 d . .
H28 H 0.6507 1.2270 0.3500 0.023 Uiso 1 1 calc R U
N1 N 1.0520(6) 0.9040(4) 0.2360(3) 0.0197(11) Uani 1 1 d . .
O9 O 1.2211(6) 0.8447(4) -0.2530(3) 0.0330(11) Uani 1 1 d . .
C2 C 0.9293(8) 0.6600(5) -0.1468(4) 0.0258(14) Uani 1 1 d . .
H2 H 1.0184 0.6315 -0.1766 0.031 Uiso 1 1 calc R U
C17 C 0.6583(7) 0.7442(5) 0.2986(4) 0.0199(12) Uani 1 1 d . .
C45 C 0.7201(9) 0.9820(5) -0.2470(5) 0.0277(14) Uani 1 1 d . .
H45 H 0.6515 0.9652 -0.2815 0.033 Uiso 1 1 calc R U
C46 C 0.6535(8) 1.0528(5) -0.2008(5) 0.0269(14) Uani 1 1 d . .
C22 C 0.6105(8) 1.0568(5) 0.1204(4) 0.0222(13) Uani 1 1 d . .
H22 H 0.6428 1.0027 0.0942 0.027 Uiso 1 1 calc R U
N7 N 1.3295(9) 1.1038(5) -0.5211(5) 0.0377(15) Uani 1 1 d . .
C48 C 0.9213(8) 1.0328(5) -0.1499(5) 0.0253(14) Uani 1 1 d . .
H48 H 0.9910 1.0498 -0.1164 0.030 Uiso 1 1 calc R U
C34 C 0.9447(10) 1.2471(5) 0.6163(5) 0.0324(16) Uani 1 1 d . .
H34 H 1.0343 1.2349 0.6575 0.039 Uiso 1 1 calc R U
C24 C 0.4424(9) 1.2352(5) 0.1047(5) 0.0283(15) Uani 1 1 d . .
H24 H 0.3581 1.3038 0.0703 0.034 Uiso 1 1 calc R U
N3 N 0.6882(7) 0.7924(4) 0.3547(4) 0.0266(12) Uani 1 1 d . .
C18 C 0.5494(9) 0.6874(6) 0.3199(5) 0.0312(15) Uani 1 1 d . .
H18 H 0.5316 0.6541 0.2790 0.037 Uiso 1 1 calc R U
C47 C 0.7587(9) 1.0756(5) -0.1507(5) 0.0287(15) Uani 1 1 d . .
H47 H 0.7168 1.1213 -0.1169 0.034 Uiso 1 1 calc R U
C43 C 0.9846(8) 0.9644(5) -0.1981(4) 0.0228(13) Uani 1 1 d . .
C10 C 1.0782(7) 0.8730(4) 0.1600(4) 0.0183(12) Uani 1 1 d . .
C32 C 0.6771(9) 1.3566(5) 0.5383(5) 0.0303(15) Uani 1 1 d . .
H32 H 0.5840 1.4197 0.5260 0.036 Uiso 1 1 calc R U
C31 C 0.6827(8) 1.2851(5) 0.4955(4) 0.0242(13) Uani 1 1 d . .
H31 H 0.5923 1.2984 0.4542 0.029 Uiso 1 1 calc R U
C41 C 1.1786(9) 0.5905(5) 0.5680(5) 0.0276(15) Uani 1 1 d . .
H41 H 1.2297 0.5122 0.5895 0.033 Uiso 1 1 calc R U
C69 C 1.2459(13) 1.1451(7) -0.6088(6) 0.049(2) Uani 1 1 d . .
H169 H 1.1922 1.2248 -0.6507 0.06(3) Uiso 1 1 d R .
C12 C 1.2943(9) 0.9471(6) 0.1189(5) 0.0296(15) Uani 1 1 d . .
H12 H 1.3781 0.9615 0.0796 0.036 Uiso 1 1 calc R U
C35 C 0.9512(9) 1.1742(5) 0.5724(5) 0.0277(15) Uani 1 1 d . .
H35 H 1.0453 1.1121 0.5839 0.033 Uiso 1 1 calc R U
C14 C 1.1446(9) 0.9544(5) 0.2529(5) 0.0264(14) Uani 1 1 d . .
H14 H 1.1270 0.9746 0.3068 0.032 Uiso 1 1 calc R U
C55 C 0.2533(10) 1.1936(7) -0.1541(5) 0.0395(17) Uani 1 1 d . .
H55 H 0.2127 1.1340 -0.1407 0.047 Uiso 1 1 calc R U
C42 C 1.0840(9) 0.6540(5) 0.4793(5) 0.0265(14) Uani 1 1 d . .
H42 H 1.0735 0.6179 0.4393 0.032 Uiso 1 1 calc R U
C4 C 0.8212(8) 0.7173(5) -0.0201(4) 0.0229(13) Uani 1 1 d . .
C40 C 1.1980(9) 0.6430(5) 0.6255(5) 0.0302(15) Uani 1 1 d . .
H40 H 1.2646 0.6013 0.6867 0.036 Uiso 1 1 calc R U
C3 C 0.9523(9) 0.6766(5) -0.0632(5) 0.0258(14) Uani 1 1 d . .
H3 H 1.0576 0.6600 -0.0360 0.031 Uiso 1 1 calc R U
C21 C 0.6067(10) 0.7845(7) 0.4341(5) 0.0385(17) Uani 1 1 d . .
H21 H 0.6262 0.8186 0.4738 0.046 Uiso 1 1 calc R U
C25 C 0.5166(9) 1.2122(5) 0.1943(5) 0.0261(14) Uani 1 1 d . .
H25 H 0.4863 1.2653 0.2217 0.031 Uiso 1 1 calc R U
C51 C 0.4578(10) 1.2786(6) -0.2110(5) 0.0352(16) Uani 1 1 d . .
H51 H 0.5562 1.2781 -0.2386 0.042 Uiso 1 1 calc R U
O3 O 1.2203(11) 1.0887(6) -0.6477(5) 0.078(2) Uani 1 1 d . .
C52 C 0.3689(12) 1.3679(6) -0.1918(7) 0.051(2) Uani 1 1 d . .
H52 H 0.4094 1.4273 -0.2039 0.061 Uiso 1 1 calc R U
C70 C 1.4057(14) 0.9835(7) -0.4624(7) 0.063(3) Uani 1 1 d . .
H70A H 1.3737 0.9425 -0.4938 0.094 Uiso 1 1 calc R U
H70B H 1.3723 0.9622 -0.3956 0.094 Uiso 1 1 calc R U
H70C H 1.5223 0.9650 -0.4584 0.094 Uiso 1 1 calc R U
C19 C 0.4673(9) 0.6797(6) 0.4007(5) 0.0361(17) Uani 1 1 d . .
H19 H 0.3914 0.6414 0.4164 0.043 Uiso 1 1 calc R U
C20 C 0.4972(10) 0.7294(7) 0.4600(6) 0.0436(19) Uani 1 1 d . .
H20 H 0.4427 0.7249 0.5167 0.052 Uiso 1 1 calc R U
C54 C 0.1637(11) 1.2870(8) -0.1383(6) 0.055(2) Uani 1 1 d . .
H54 H 0.0612 1.2920 -0.1155 0.066 Uiso 1 1 calc R U
C71 C 1.3511(11) 1.1773(7) -0.4802(6) 0.0418(19) Uani 1 1 d . .
H71A H 1.2957 1.2555 -0.5261 0.063 Uiso 1 1 calc R U
H71B H 1.4655 1.1653 -0.4703 0.063 Uiso 1 1 calc R U
H71C H 1.3066 1.1609 -0.4166 0.063 Uiso 1 1 calc R U
C53 C 0.2270(13) 1.3726(7) -0.1565(7) 0.058(3) Uani 1 1 d . .
H53 H 0.1686 1.4350 -0.1438 0.070 Uiso 1 1 calc R U
S2 S 0.3281(2) 0.49850(12) 0.29751(12) 0.0277(4) Uani 1 1 d . .
C61 C 0.1558(9) 0.4514(5) 0.1833(5) 0.0280(15) Uani 1 1 d . .
H61 H 0.2395 0.4568 0.1418 0.034 Uiso 1 1 calc R U
O5 O 0.3251(7) 0.4849(4) 0.3980(4) 0.0401(13) Uani 1 1 d . .
O6 O 0.4661(6) 0.4180(4) 0.2829(3) 0.0312(11) Uani 1 1 d . .
O4 O 0.3119(7) 0.6127(4) 0.2263(4) 0.0467(15) Uani 1 1 d . .
N8 N -0.2242(9) 0.3941(5) 0.1948(5) 0.0414(16) Uani 1 1 d . .
H1N8 H -0.3104 0.4248 0.2037 0.050 Uiso 1 1 d R U
C63 C -0.2220(9) 0.3607(6) 0.1161(6) 0.0353(17) Uani 1 1 d . .
C60 C 0.0293(9) 0.4261(5) 0.1593(5) 0.0286(14) Uani 1 1 d . .
H60 H 0.0274 0.4128 0.1020 0.034 Uiso 1 1 calc R U
C68 C -0.1189(10) 0.2580(6) 0.1263(6) 0.0374(17) Uani 1 1 d . .
H68 H -0.0477 0.2102 0.1851 0.045 Uiso 1 1 calc R U
C58 C -0.0924(10) 0.4392(5) 0.3017(5) 0.0346(17) Uani 1 1 d . .
H58 H -0.1777 0.4353 0.3421 0.042 Uiso 1 1 calc R U
C56 C 0.1616(8) 0.4688(5) 0.2676(4) 0.0261(14) Uani 1 1 d . .
C57 C 0.0344(9) 0.4640(5) 0.3268(5) 0.0308(15) Uani 1 1 d . .
H57 H 0.0359 0.4778 0.3839 0.037 Uiso 1 1 calc R U
C59 C -0.0963(9) 0.4199(5) 0.2181(5) 0.0287(14) Uani 1 1 d . .
C67 C -0.1188(11) 0.2243(7) 0.0515(6) 0.0419(19) Uani 1 1 d . .
H67 H -0.0478 0.1534 0.0590 0.050 Uiso 1 1 calc R U
C64 C -0.3241(11) 0.4297(6) 0.0301(7) 0.047(2) Uani 1 1 d . .
H64 H -0.3935 0.5013 0.0221 0.056 Uiso 1 1 calc R U
C66 C -0.2226(12) 0.2942(7) -0.0347(7) 0.050(2) Uani 1 1 d . .
H66 H -0.2217 0.2716 -0.0867 0.060 Uiso 1 1 calc R U
C65 C -0.3266(12) 0.3962(7) -0.0445(6) 0.053(2) Uani 1 1 d . .
H65 H -0.4000 0.4433 -0.1025 0.064 Uiso 1 1 calc R U
O1 O 1.3239(8) 0.6057(5) 0.8474(5) 0.0548(16) Uani 1 1 d . .
H2O1 H 1.3380 0.5815 0.9105 0.066 Uiso 1 1 d R U
H1O1 H 1.2906 0.6772 0.8148 0.066 Uiso 1 1 d R U
O2 O -0.6521(9) 0.6300(5) 0.0304(5) 0.0619(17) Uani 1 1 d . .
H2O2 H -0.6126 0.6494 0.0691 0.074 Uiso 1 1 d R U
H1O2 H -0.7235 0.6811 -0.0159 0.074 Uiso 1 1 d R U

loop_
_atom_site_aniso_label
_atom_site_aniso_U_11
_atom_site_aniso_U_22
_atom_site_aniso_U_33
_atom_site_aniso_U_23
_atom_site_aniso_U_13
_atom_site_aniso_U_12
Co1 0.0186(5) 0.0167(4) 0.0187(4) -0.0099(3) 0.0009(3) -0.0057(3)
Br1 0.0589(6) 0.0552(5) 0.0345(4) -0.0330(3) 0.0028(3) -0.0221(4)
Br2 0.0671(6) 0.0403(4) 0.0579(5) -0.0354(4) -0.0212(4) 0.0006(4)
S1 0.0216(9) 0.0283(8) 0.0227(7) -0.0145(6) -0.0018(6) -0.0034(6)
N2 0.013(3) 0.017(2) 0.016(2) -0.0074(18) -0.0018(19) -0.0029(19)
N5 0.019(3) 0.019(2) 0.020(2) -0.007(2) -0.001(2) -0.005(2)
C33 0.039(5) 0.023(3) 0.033(4) -0.017(3) -0.007(3) -0.007(3)
C16 0.017(3) 0.018(3) 0.022(3) -0.006(2) 0.000(2) -0.004(2)
C15 0.020(4) 0.018(3) 0.025(3) -0.010(2) 0.003(2) -0.010(2)
C9 0.021(3) 0.010(3) 0.018(3) -0.006(2) 0.001(2) -0.002(2)
N9 0.022(4) 0.041(3) 0.057(4) -0.032(3) 0.001(3) -0.007(3)
C5 0.027(4) 0.031(3) 0.033(4) -0.021(3) 0.006(3) -0.012(3)
C7 0.023(4) 0.017(3) 0.021(3) -0.012(2) 0.000(2) -0.003(2)
C29 0.020(4) 0.020(3) 0.022(3) -0.010(2) 0.003(2) -0.007(2)
C30 0.026(4) 0.021(3) 0.014(3) -0.005(2) -0.001(2) -0.010(3)
C8 0.021(4) 0.022(3) 0.017(3) -0.009(2) 0.003(2) -0.004(2)
C37 0.020(4) 0.018(3) 0.020(3) -0.007(2) 0.003(2) -0.003(2)
C44 0.029(4) 0.021(3) 0.024(3) -0.011(2) 0.001(3) -0.008(3)
O8 0.035(3) 0.049(3) 0.028(3) -0.016(2) -0.006(2) 0.004(2)
N4 0.022(3) 0.019(2) 0.022(3) -0.008(2) 0.004(2) -0.007(2)
C38 0.016(3) 0.026(3) 0.020(3) -0.011(2) 0.008(2) -0.009(2)
C26 0.018(3) 0.017(3) 0.022(3) -0.006(2) -0.001(2) -0.005(2)
N6 0.017(3) 0.020(2) 0.026(3) -0.010(2) 0.000(2) -0.007(2)
C6 0.033(4) 0.041(4) 0.030(4) -0.021(3) 0.004(3) -0.020(3)
C36 0.019(3) 0.021(3) 0.018(3) -0.009(2) 0.002(2) -0.005(2)
C50 0.022(4) 0.035(3) 0.030(3) -0.018(3) -0.005(3) -0.003(3)
C27 0.025(4) 0.022(3) 0.023(3) -0.006(2) 0.000(3) -0.010(3)
C23 0.031(4) 0.025(3) 0.019(3) -0.007(2) -0.005(3) -0.009(3)
O7 0.030(3) 0.045(3) 0.051(3) -0.029(2) 0.007(2) -0.017(2)
C13 0.027(4) 0.033(3) 0.033(3) -0.014(3) 0.000(3) -0.017(3)
C1 0.034(4) 0.030(3) 0.024(3) -0.017(3) 0.001(3) -0.010(3)
C11 0.028(4) 0.025(3) 0.023(3) -0.013(2) 0.004(3) -0.004(3)
C39 0.025(4) 0.019(3) 0.022(3) -0.005(2) -0.004(3) -0.002(3)
C28 0.016(3) 0.020(3) 0.020(3) -0.008(2) 0.004(2) -0.003(2)
N1 0.019(3) 0.021(2) 0.020(2) -0.008(2) 0.001(2) -0.009(2)
O9 0.032(3) 0.041(3) 0.035(3) -0.027(2) 0.004(2) -0.008(2)
C2 0.029(4) 0.023(3) 0.025(3) -0.013(3) 0.001(3) -0.005(3)
C17 0.016(3) 0.021(3) 0.024(3) -0.010(2) -0.001(2) -0.006(2)
C45 0.027(4) 0.033(3) 0.031(3) -0.018(3) -0.004(3) -0.014(3)
C46 0.025(4) 0.029(3) 0.031(3) -0.017(3) 0.004(3) -0.009(3)
C22 0.024(4) 0.025(3) 0.020(3) -0.011(2) 0.000(2) -0.010(3)
N7 0.045(4) 0.030(3) 0.046(4) -0.021(3) 0.009(3) -0.016(3)
C48 0.021(4) 0.029(3) 0.027(3) -0.015(3) -0.004(3) -0.005(3)
C34 0.040(5) 0.029(3) 0.031(3) -0.016(3) -0.009(3) -0.009(3)
C24 0.027(4) 0.022(3) 0.029(3) -0.008(3) -0.013(3) -0.002(3)
N3 0.024(3) 0.036(3) 0.023(3) -0.017(2) 0.002(2) -0.008(2)
C18 0.034(5) 0.033(3) 0.033(4) -0.011(3) 0.007(3) -0.024(3)
C47 0.022(4) 0.029(3) 0.040(4) -0.024(3) 0.002(3) -0.004(3)
C43 0.023(4) 0.022(3) 0.023(3) -0.009(2) 0.001(2) -0.009(2)
C10 0.018(3) 0.016(3) 0.017(3) -0.006(2) -0.001(2) -0.001(2)
C32 0.036(4) 0.024(3) 0.029(3) -0.013(3) -0.001(3) -0.005(3)
C31 0.028(4) 0.024(3) 0.019(3) -0.008(2) 0.000(2) -0.008(3)
C41 0.032(4) 0.016(3) 0.027(3) -0.005(2) 0.001(3) -0.004(3)
C69 0.072(7) 0.050(5) 0.041(4) -0.022(4) 0.008(4) -0.037(5)
C12 0.023(4) 0.034(4) 0.033(4) -0.014(3) 0.004(3) -0.012(3)
C35 0.027(4) 0.020(3) 0.034(3) -0.012(3) -0.004(3) -0.003(3)
C14 0.028(4) 0.030(3) 0.025(3) -0.014(3) -0.001(3) -0.011(3)
C55 0.028(4) 0.054(5) 0.037(4) -0.025(4) -0.005(3) -0.008(3)
C42 0.029(4) 0.026(3) 0.028(3) -0.015(3) 0.007(3) -0.009(3)
C4 0.032(4) 0.021(3) 0.022(3) -0.013(2) 0.003(3) -0.011(3)
C40 0.036(4) 0.027(3) 0.018(3) -0.004(2) 0.002(3) -0.005(3)
C3 0.029(4) 0.019(3) 0.027(3) -0.012(2) 0.001(3) -0.003(3)
C21 0.030(5) 0.063(5) 0.032(4) -0.030(4) 0.011(3) -0.015(4)
C25 0.030(4) 0.024(3) 0.025(3) -0.012(3) 0.001(3) -0.006(3)
C51 0.036(5) 0.028(3) 0.033(4) -0.006(3) -0.007(3) -0.008(3)
O3 0.129(8) 0.083(5) 0.063(4) -0.053(4) 0.018(4) -0.058(5)
C52 0.052(6) 0.024(4) 0.058(5) -0.010(3) -0.030(4) 0.006(3)
C70 0.079(8) 0.041(5) 0.062(6) -0.023(4) 0.018(5) -0.013(5)
C19 0.028(4) 0.037(4) 0.040(4) -0.011(3) 0.007(3) -0.014(3)
C20 0.029(5) 0.060(5) 0.036(4) -0.018(4) 0.009(3) -0.010(4)
C54 0.030(5) 0.079(6) 0.045(5) -0.036(5) -0.009(4) 0.009(4)
C71 0.047(5) 0.046(5) 0.043(4) -0.022(4) 0.005(4) -0.026(4)
C53 0.058(7) 0.045(5) 0.059(6) -0.025(4) -0.023(5) 0.007(4)
S2 0.0250(10) 0.0204(7) 0.0334(8) -0.0131(6) -0.0095(7) 0.0016(6)
C61 0.026(4) 0.022(3) 0.034(4) -0.011(3) 0.002(3) -0.007(3)
O5 0.033(3) 0.048(3) 0.042(3) -0.032(2) -0.005(2) 0.002(2)
O6 0.024(3) 0.034(2) 0.033(3) -0.016(2) 0.000(2) -0.003(2)
O4 0.048(4) 0.025(2) 0.059(3) -0.010(2) -0.028(3) -0.007(2)
N8 0.031(4) 0.050(4) 0.054(4) -0.028(3) 0.015(3) -0.019(3)
C63 0.028(4) 0.029(4) 0.054(5) -0.016(3) 0.005(3) -0.018(3)
C60 0.032(4) 0.032(3) 0.025(3) -0.013(3) 0.004(3) -0.015(3)
C68 0.029(5) 0.028(4) 0.045(4) -0.005(3) 0.002(3) -0.010(3)
C58 0.038(5) 0.026(3) 0.035(4) -0.013(3) 0.013(3) -0.007(3)
C56 0.028(4) 0.021(3) 0.025(3) -0.007(2) -0.001(3) -0.006(3)
C57 0.032(4) 0.026(3) 0.032(3) -0.016(3) 0.001(3) -0.001(3)
C59 0.026(4) 0.022(3) 0.034(4) -0.008(3) 0.002(3) -0.010(3)
C67 0.038(5) 0.038(4) 0.056(5) -0.023(4) 0.010(4) -0.018(3)
C64 0.033(5) 0.033(4) 0.077(6) -0.024(4) -0.003(4) -0.011(3)
C66 0.050(6) 0.045(5) 0.060(5) -0.021(4) 0.000(4) -0.024(4)
C65 0.055(6) 0.045(5) 0.053(5) -0.012(4) -0.015(4) -0.017(4)
O1 0.054(4) 0.038(3) 0.070(4) -0.027(3) -0.011(3) -0.005(3)
O2 0.068(5) 0.042(3) 0.058(4) -0.011(3) 0.004(3) -0.010(3)

loop_
_atom_type_symbol
_atom_type_description
_atom_type_scat_dispersion_real
_atom_type_scat_dispersion_imag
_atom_type_scat_source
C C 0.0033 0.0016 'International Tables Vol C Tables 4.2.6.8 and 6.1.1.4'
H H 0.0000 0.0000 'International Tables Vol C Tables 4.2.6.8 and 6.1.1.4'
N N 0.0061 0.0033 'International Tables Vol C Tables 4.2.6.8 and 6.1.1.4'
O O 0.0106 0.0060 'International Tables Vol C Tables 4.2.6.8 and 6.1.1.4'
S S 0.1246 0.1234 'International Tables Vol C Tables 4.2.6.8 and 6.1.1.4'
Br Br -0.2901 2.4595 'International Tables Vol C Tables 4.2.6.8 and 6.1.1.4'
Co Co 0.3494 0.9721 'International Tables Vol C Tables 4.2.6.8 and 6.1.1.4'

loop_
_geom_angle_atom_site_label_1
_geom_angle_atom_site_label_2
_geom_angle_atom_site_label_3
_geom_angle
N2 Co1 N5 170.78(19)
N2 Co1 N3 77.21(19)
N5 Co1 N3 106.4(2)
N2 Co1 N1 78.18(19)
N5 Co1 N1 99.1(2)
N3 Co1 N1 154.13(19)
N2 Co1 N4 111.97(18)
N5 Co1 N4 76.73(19)
N3 Co1 N4 90.7(2)
N1 Co1 N4 91.2(2)
N2 Co1 N6 94.49(18)
N5 Co1 N6 76.90(19)
N3 Co1 N6 94.4(2)
N1 Co1 N6 95.32(19)
N4 Co1 N6 153.52(18)
O8 S1 O7 111.9(3)
O8 S1 O9 113.5(3)
O7 S1 O9 112.0(3)
O8 S1 C43 106.2(3)
O7 S1 C43 107.0(3)
O9 S1 C43 105.7(3)
C16 N2 C9 120.7(5)
C16 N2 Co1 119.5(4)
C9 N2 Co1 118.7(4)
C37 N5 C27 119.5(5)
C37 N5 Co1 119.9(4)
C27 N5 Co1 120.0(4)
C32 C33 C34 121.6(6)
C32 C33 Br2 119.5(5)
C34 C33 Br2 118.9(5)
N2 C16 C15 121.0(5)
N2 C16 C17 112.8(5)
C15 C16 C17 126.2(6)
C7 C15 C16 120.1(6)
N2 C9 C8 120.4(5)
N2 C9 C10 113.1(5)
C8 C9 C10 126.4(5)
C46 N9 C50 126.7(6)
C6 C5 C4 119.6(6)
C15 C7 C8 118.7(5)
C15 C7 C4 121.3(6)
C8 C7 C4 119.9(5)
C36 C29 C28 117.9(5)
C36 C29 C30 121.1(5)
C28 C29 C30 121.0(5)
C35 C30 C31 119.4(5)
C35 C30 C29 120.6(5)
C31 C30 C29 120.0(5)
C9 C8 C7 119.1(5)
N5 C37 C36 121.6(5)
N5 C37 C38 113.7(5)
C36 C37 C38 124.6(6)
C45 C44 C43 120.8(6)
C42 N4 C38 117.3(5)
C42 N4 Co1 128.1(4)
C38 N4 Co1 114.6(4)
N4 C38 C39 122.7(5)
N4 C38 C37 113.9(5)
C39 C38 C37 123.4(5)
N6 C26 C25 123.0(6)
N6 C26 C27 114.5(5)
C25 C26 C27 122.5(5)
C22 N6 C26 117.3(5)
C22 N6 Co1 128.1(4)
C26 N6 Co1 114.4(4)
C5 C6 C1 118.8(7)
C37 C36 C29 119.7(6)
C55 C50 N9 119.1(7)
C55 C50 C51 119.3(7)
N9 C50 C51 121.6(7)
N5 C27 C28 121.2(6)
N5 C27 C26 113.5(5)
C28 C27 C26 125.2(5)
C24 C23 C22 118.0(6)
C12 C13 C14 118.4(6)
C2 C1 C6 122.4(6)
C2 C1 Br1 119.3(5)
C6 C1 Br1 118.2(5)
C12 C11 C10 119.1(6)
C38 C39 C40 118.4(6)
C27 C28 C29 120.0(5)
C14 N1 C10 118.8(6)
C14 N1 Co1 126.7(4)
C10 N1 Co1 114.3(4)
C1 C2 C3 119.1(6)
N3 C17 C18 122.6(6)
N3 C17 C16 113.2(5)
C18 C17 C16 124.3(5)
C44 C45 C46 121.0(6)
N9 C46 C45 119.2(6)
N9 C46 C47 123.0(6)
C45 C46 C47 117.8(6)
N6 C22 C23 123.5(5)
C69 N7 C71 121.1(7)
C69 N7 C70 122.0(7)
C71 N7 C70 116.9(7)
C47 C48 C43 120.2(6)
C33 C34 C35 119.1(7)
C23 C24 C25 119.7(6)
C21 N3 C17 117.8(6)
C21 N3 Co1 126.1(5)
C17 N3 Co1 116.1(4)
C19 C18 C17 119.2(6)
C48 C47 C46 120.9(6)
C44 C43 C48 119.1(6)
C44 C43 S1 121.7(5)
C48 C43 S1 119.2(5)
N1 C10 C11 121.0(6)
N1 C10 C9 114.7(5)
C11 C10 C9 124.3(5)
C33 C32 C31 119.4(6)
C32 C31 C30 120.6(6)
C42 C41 C40 118.6(6)
O3 C69 N7 125.0(8)
C11 C12 C13 119.5(6)
C30 C35 C34 119.7(6)
N1 C14 C13 123.2(6)
C50 C55 C54 119.9(8)
N4 C42 C41 123.7(6)
C3 C4 C5 120.3(5)
C3 C4 C7 120.7(6)
C5 C4 C7 118.9(5)
C41 C40 C39 119.3(6)
C4 C3 C2 119.8(6)
N3 C21 C20 123.0(7)
C24 C25 C26 118.5(5)
C52 C51 C50 119.4(8)
C53 C52 C51 121.5(9)
C18 C19 C20 118.9(7)
C21 C20 C19 118.5(7)
C53 C54 C55 119.2(9)
C52 C53 C54 120.7(8)
O5 S2 O6 113.4(3)
O5 S2 O4 113.3(3)
O6 S2 O4 110.8(3)
O5 S2 C56 107.6(3)
O6 S2 C56 104.5(3)
O4 S2 C56 106.7(3)
C60 C61 C56 120.2(7)
C59 N8 C63 120.6(6)
C64 C63 C68 119.3(7)
C64 C63 N8 120.6(7)
C68 C63 N8 120.1(7)
C61 C60 C59 120.8(6)
C63 C68 C67 120.3(8)
C57 C58 C59 120.5(7)
C61 C56 C57 119.4(6)
C61 C56 S2 119.1(5)
C57 C56 S2 121.5(5)
C58 C57 C56 119.8(6)
C58 C59 N8 119.5(6)
C58 C59 C60 119.2(6)
N8 C59 C60 121.2(6)
C68 C67 C66 120.0(8)
C65 C64 C63 120.8(8)
C65 C66 C67 119.7(8)
C66 C65 C64 119.9(8)

loop_
_geom_bond_atom_site_label_1
_geom_bond_atom_site_label_2
_geom_bond_distance
Co1 N2 1.987(4)
Co1 N5 2.004(5)
Co1 N3 2.076(6)
Co1 N1 2.080(5)
Co1 N4 2.153(5)
Co1 N6 2.168(5)
Br1 C1 1.908(6)
Br2 C33 1.899(6)
S1 O8 1.453(5)
S1 O7 1.454(5)
S1 O9 1.460(4)
S1 C43 1.766(7)
N2 C16 1.339(8)
N2 C9 1.352(8)
N5 C37 1.347(8)
N5 C27 1.363(8)
C33 C32 1.371(10)
C33 C34 1.374(10)
C16 C15 1.378(8)
C16 C17 1.484(8)
C15 C7 1.378(9)
C9 C8 1.397(8)
C9 C10 1.465(9)
N9 C46 1.378(9)
N9 C50 1.398(8)
C5 C6 1.385(9)
C5 C4 1.411(10)
C7 C8 1.399(9)
C7 C4 1.493(7)
C29 C36 1.398(8)
C29 C28 1.401(9)
C29 C30 1.494(7)
C30 C35 1.386(9)
C30 C31 1.394(9)
C37 C36 1.384(8)
C37 C38 1.489(8)
C44 C45 1.363(10)
C44 C43 1.383(9)
N4 C42 1.335(8)
N4 C38 1.355(7)
C38 C39 1.384(9)
C26 N6 1.344(7)
C26 C25 1.387(9)
C26 C27 1.488(9)
N6 C22 1.340(8)
C6 C1 1.387(10)
C50 C55 1.386(11)
C50 C51 1.408(10)
C27 C28 1.376(8)
C23 C24 1.378(9)
C23 C22 1.391(9)
C13 C12 1.385(9)
C13 C14 1.386(10)
C1 C2 1.372(10)
C11 C12 1.378(10)
C11 C10 1.402(9)
C39 C40 1.385(9)
N1 C14 1.325(8)
N1 C10 1.363(7)
C2 C3 1.394(8)
C17 N3 1.350(7)
C17 C18 1.381(9)
C45 C46 1.401(8)
C46 C47 1.402(10)
N7 C69 1.332(11)
N7 C71 1.452(8)
N7 C70 1.461(11)
C48 C47 1.373(10)
C48 C43 1.393(8)
C34 C35 1.405(8)
C24 C25 1.380(9)
N3 C21 1.348(9)
C18 C19 1.369(10)
C32 C31 1.378(8)
C41 C42 1.371(9)
C41 C40 1.383(9)
C69 O3 1.228(9)
C55 C54 1.401(11)
C4 C3 1.385(9)
C21 C20 1.369(12)
C51 C52 1.381(11)
C52 C53 1.339(15)
C19 C20 1.406(11)
C54 C53 1.397(14)
S2 O5 1.434(5)
S2 O6 1.454(5)
S2 O4 1.463(5)
S2 C56 1.770(7)
C61 C60 1.376(10)
C61 C56 1.385(9)
N8 C59 1.387(10)
N8 C63 1.431(10)
C63 C64 1.379(12)
C63 C68 1.379(10)
C60 C59 1.394(10)
C68 C67 1.381(11)
C58 C57 1.382(11)
C58 C59 1.387(10)
C56 C57 1.409(10)
C67 C66 1.390(12)
C64 C65 1.379(12)
C66 C65 1.376(13)
